data_4118416
loop_
_publ_author_name
'Dixit Parmar'
'Hiroshi Matsubara'
'Kieran Price'
'Malcolm Spain'
'David J. Procter'

_publ_section_title
;
 Lactone Radical Cyclizations and Cyclization Cascades Mediated by
 SmI2-H2O
;
_journal_name_full 'Journal of the American Chemical Society'
_journal_page_first 12751
_journal_page_last 12757
_journal_paper_doi 10.1021/ja3047975
_journal_volume 134
_journal_year 2012
_chemical_formula_sum 'C12 H24 O2 Si'
_chemical_formula_weight 228.40
_chemical_name_systematic
; 
 ? 
;
_space_group_IT_number 14
_symmetry_cell_setting monoclinic
_symmetry_space_group_name_Hall '-P 2yn'
_symmetry_space_group_name_H-M 'P 1 21/n 1'
_atom_sites_solution_hydrogens geom
_atom_sites_solution_primary direct
_atom_sites_solution_secondary difmap
_audit_creation_method SHELXL-97
_cell_angle_alpha 90.00
_cell_angle_beta 109.527(2)
_cell_angle_gamma 90.00
_cell_formula_units_Z 4
_cell_length_a 6.3855(8)
_cell_length_b 29.839(4)
_cell_length_c 7.4877(9)
_cell_measurement_reflns_used 3962
_cell_measurement_temperature 180(2)
_cell_measurement_theta_max 26.363
_cell_measurement_theta_min 2.7305
_cell_volume 1344.6(3)
_computing_cell_refinement 'Bruker SMART'
_computing_data_collection 'Bruker SMART'
_computing_data_reduction 'Bruker SAINT'
_computing_molecular_graphics 'Bruker SHELXTL'
_computing_publication_material 'Bruker SHELXTL'
_computing_structure_refinement 'SHELXL-97 (Sheldrick, 1997)'
_computing_structure_solution 'SHELXS-97 (Sheldrick, 1990)'
_diffrn_ambient_temperature 180(2)
_diffrn_measured_fraction_theta_full 0.999
_diffrn_measured_fraction_theta_max 0.999
_diffrn_measurement_device_type 'CCD area detector'
_diffrn_measurement_method 'phi and omega scans'
_diffrn_radiation_monochromator graphite
_diffrn_radiation_source 'fine-focus sealed tube'
_diffrn_radiation_type MoK\a
_diffrn_radiation_wavelength 0.71073
_diffrn_reflns_av_R_equivalents 0.0451
_diffrn_reflns_av_sigmaI/netI 0.0446
_diffrn_reflns_limit_h_max 7
_diffrn_reflns_limit_h_min -7
_diffrn_reflns_limit_k_max 37
_diffrn_reflns_limit_k_min -37
_diffrn_reflns_limit_l_max 9
_diffrn_reflns_limit_l_min -9
_diffrn_reflns_number 10305
_diffrn_reflns_theta_full 25.00
_diffrn_reflns_theta_max 26.36
_diffrn_reflns_theta_min 2.73
_exptl_absorpt_coefficient_mu 0.157
_exptl_absorpt_correction_T_max 0.9799
_exptl_absorpt_correction_T_min 0.628015
_exptl_absorpt_correction_type multi-scan
_exptl_absorpt_process_details SADABS
_exptl_crystal_colour white
_exptl_crystal_density_diffrn 1.128
_exptl_crystal_description block
_exptl_crystal_F_000 504
_exptl_crystal_size_max 0.24
_exptl_crystal_size_mid 0.20
_exptl_crystal_size_min 0.13
_refine_diff_density_max 0.503
_refine_diff_density_min -0.396
_refine_diff_density_rms 0.077
_refine_ls_extinction_method none
_refine_ls_goodness_of_fit_ref 1.308
_refine_ls_hydrogen_treatment constr
_refine_ls_matrix_type full
_refine_ls_number_parameters 142
_refine_ls_number_reflns 2730
_refine_ls_number_restraints 0
_refine_ls_restrained_S_all 1.308
_refine_ls_R_factor_all 0.1195
_refine_ls_R_factor_gt 0.1098
_refine_ls_shift/su_max 0.000
_refine_ls_shift/su_mean 0.000
_refine_ls_structure_factor_coef Fsqd
_refine_ls_weighting_details 'calc w=1/[\s^2^(Fo^2^)+(0.0686P)^2^+3.9011P] where P=(Fo^2^+2Fc^2^)/3'
_refine_ls_weighting_scheme calc
_refine_ls_wR_factor_gt 0.2395
_refine_ls_wR_factor_ref 0.2442
_reflns_number_gt 2499
_reflns_number_total 2730
_reflns_threshold_expression >2sigma(I)
_cod_data_source_file ja3047975_si_003.cif
_cod_data_source_block s3515ma
_cod_database_code 4118416

loop_
_symmetry_equiv_pos_as_xyz
'x, y, z'
'-x+1/2, y+1/2, -z+1/2'
'-x, -y, -z'
'x-1/2, -y-1/2, z-1/2'

loop_
_atom_site_label
_atom_site_type_symbol
_atom_site_fract_x
_atom_site_fract_y
_atom_site_fract_z
_atom_site_U_iso_or_equiv
_atom_site_adp_type
_atom_site_occupancy
_atom_site_symmetry_multiplicity
_atom_site_calc_flag
_atom_site_refinement_flags
C1 C 0.4303(7) 0.12393(14) 0.2839(6) 0.0232(9) Uani 1 1 d .
H1 H 0.2680 0.1282 0.2606 0.028 Uiso 1 1 calc R
C2 C 0.5241(7) 0.11493(15) 0.5025(6) 0.0249(9) Uani 1 1 d .
H2 H 0.3967 0.1191 0.5503 0.030 Uiso 1 1 calc R
C3 C 0.5766(8) 0.06430(15) 0.5167(6) 0.0253(9) Uani 1 1 d .
C4 C 0.8055(7) 0.05123(16) 0.5168(6) 0.0287(10) Uani 1 1 d .
H4A H 0.8166 0.0181 0.5160 0.034 Uiso 1 1 calc R
H4B H 0.9181 0.0623 0.6346 0.034 Uiso 1 1 calc R
C5 C 0.8560(8) 0.07019(17) 0.3462(7) 0.0318(11) Uani 1 1 d .
H5A H 0.9845 0.0541 0.3309 0.038 Uiso 1 1 calc R
H5B H 0.8966 0.1022 0.3687 0.038 Uiso 1 1 calc R
C6 C 0.6551(8) 0.06557(16) 0.1636(6) 0.0298(10) Uani 1 1 d .
H6A H 0.6751 0.0857 0.0655 0.036 Uiso 1 1 calc R
H6B H 0.6475 0.0344 0.1162 0.036 Uiso 1 1 calc R
C7 C 0.4375(7) 0.07709(14) 0.1954(6) 0.0222(9) Uani 1 1 d .
C8 C 0.8043(9) 0.18614(18) 0.2001(9) 0.0425(13) Uani 1 1 d .
H8A H 0.8157 0.2126 0.1261 0.064 Uiso 1 1 calc R
H8B H 0.8615 0.1598 0.1528 0.064 Uiso 1 1 calc R
H8C H 0.8918 0.1910 0.3337 0.064 Uiso 1 1 calc R
C9 C 0.4115(10) 0.22549(17) 0.2852(9) 0.0444(13) Uani 1 1 d .
H9A H 0.4113 0.2525 0.2107 0.067 Uiso 1 1 calc R
H9B H 0.5126 0.2298 0.4152 0.067 Uiso 1 1 calc R
H9C H 0.2609 0.2199 0.2869 0.067 Uiso 1 1 calc R
C10 C 0.3438(10) 0.17735(19) -0.0835(7) 0.0427(13) Uani 1 1 d .
H10A H 0.1859 0.1726 -0.1024 0.064 Uiso 1 1 calc R
H10B H 0.3972 0.1534 -0.1469 0.064 Uiso 1 1 calc R
H10C H 0.3634 0.2064 -0.1370 0.064 Uiso 1 1 calc R
C11 C 0.7141(9) 0.14366(17) 0.6291(7) 0.0380(12) Uani 1 1 d .
H11A H 0.7614 0.1320 0.7589 0.057 Uiso 1 1 calc R
H11B H 0.6633 0.1747 0.6283 0.057 Uiso 1 1 calc R
H11C H 0.8394 0.1427 0.5813 0.057 Uiso 1 1 calc R
C12 C 0.2380(8) 0.06738(17) 0.0193(6) 0.0329(11) Uani 1 1 d .
H12A H 0.2310 0.0352 -0.0080 0.049 Uiso 1 1 calc R
H12B H 0.2532 0.0840 -0.0887 0.049 Uiso 1 1 calc R
H12C H 0.1016 0.0767 0.0413 0.049 Uiso 1 1 calc R
O1 O 0.4166(5) 0.04706(10) 0.3423(4) 0.0239(7) Uani 1 1 d .
O2 O 0.5259(6) 0.04667(11) 0.6693(5) 0.0343(8) Uani 1 1 d .
H2A H 0.5621 0.0195 0.6827 0.051 Uiso 1 1 calc R
Si1 Si 0.5060(2) 0.17659(4) 0.17637(18) 0.0271(4) Uani 1 1 d .

loop_
_atom_site_aniso_label
_atom_site_aniso_U_11
_atom_site_aniso_U_22
_atom_site_aniso_U_33
_atom_site_aniso_U_23
_atom_site_aniso_U_13
_atom_site_aniso_U_12
C1 0.021(2) 0.027(2) 0.022(2) -0.0019(17) 0.0073(17) -0.0006(17)
C2 0.030(2) 0.027(2) 0.016(2) -0.0045(17) 0.0060(17) 0.0013(18)
C3 0.031(2) 0.026(2) 0.016(2) 0.0032(17) 0.0046(17) -0.0028(18)
C4 0.027(2) 0.031(2) 0.025(2) 0.0047(18) 0.0044(18) 0.0057(19)
C5 0.024(2) 0.036(3) 0.034(3) 0.002(2) 0.009(2) 0.0079(19)
C6 0.038(3) 0.029(2) 0.025(2) 0.0037(19) 0.014(2) 0.010(2)
C7 0.025(2) 0.022(2) 0.017(2) -0.0013(16) 0.0045(16) -0.0022(17)
C8 0.035(3) 0.037(3) 0.053(3) 0.009(2) 0.013(3) -0.003(2)
C9 0.046(3) 0.029(3) 0.056(4) -0.004(2) 0.014(3) -0.001(2)
C10 0.055(3) 0.041(3) 0.032(3) 0.013(2) 0.014(2) 0.009(3)
C11 0.049(3) 0.031(3) 0.026(2) -0.006(2) 0.003(2) -0.008(2)
C12 0.036(3) 0.036(3) 0.020(2) -0.0036(19) 0.0002(19) -0.002(2)
O1 0.0297(16) 0.0232(15) 0.0165(15) -0.0012(12) 0.0049(12) -0.0016(12)
O2 0.049(2) 0.0327(18) 0.0231(17) 0.0020(14) 0.0154(15) -0.0023(16)
Si1 0.0254(6) 0.0257(6) 0.0286(7) 0.0052(5) 0.0070(5) 0.0011(5)

loop_
_atom_type_symbol
_atom_type_description
_atom_type_scat_dispersion_real
_atom_type_scat_dispersion_imag
_atom_type_scat_source
C C 0.0033 0.0016 'International Tables Vol C Tables 4.2.6.8 and 6.1.1.4'
H H 0.0000 0.0000 'International Tables Vol C Tables 4.2.6.8 and 6.1.1.4'
O O 0.0106 0.0060 'International Tables Vol C Tables 4.2.6.8 and 6.1.1.4'
Si Si 0.0817 0.0704 'International Tables Vol C Tables 4.2.6.8 and 6.1.1.4'

loop_
_geom_angle_atom_site_label_1
_geom_angle_atom_site_label_2
_geom_angle_atom_site_label_3
_geom_angle
C7 C1 C2 103.6(3)
C7 C1 Si1 121.0(3)
C2 C1 Si1 121.5(3)
C7 C1 H1 102.5
C2 C1 H1 102.5
Si1 C1 H1 102.5
C11 C2 C3 113.4(4)
C11 C2 C1 119.9(4)
C3 C2 C1 103.8(3)
C11 C2 H2 106.3
C3 C2 H2 106.3
C1 C2 H2 106.3
O2 C3 O1 108.5(3)
O2 C3 C4 113.1(4)
O1 C3 C4 107.3(4)
O2 C3 C2 108.8(4)
O1 C3 C2 102.3(3)
C4 C3 C2 116.1(4)
C3 C4 C5 112.2(4)
C3 C4 H4A 109.2
C5 C4 H4A 109.2
C3 C4 H4B 109.2
C5 C4 H4B 109.2
H4A C4 H4B 107.9
C4 C5 C6 111.4(4)
C4 C5 H5A 109.4
C6 C5 H5A 109.4
C4 C5 H5B 109.4
C6 C5 H5B 109.4
H5A C5 H5B 108.0
C7 C6 C5 111.9(4)
C7 C6 H6A 109.2
C5 C6 H6A 109.2
C7 C6 H6B 109.2
C5 C6 H6B 109.2
H6A C6 H6B 107.9
O1 C7 C12 106.0(3)
O1 C7 C6 107.3(3)
C12 C7 C6 111.3(4)
O1 C7 C1 102.0(3)
C12 C7 C1 113.9(4)
C6 C7 C1 115.3(4)
Si1 C8 H8A 109.5
Si1 C8 H8B 109.5
H8A C8 H8B 109.5
Si1 C8 H8C 109.5
H8A C8 H8C 109.5
H8B C8 H8C 109.5
Si1 C9 H9A 109.5
Si1 C9 H9B 109.5
H9A C9 H9B 109.5
Si1 C9 H9C 109.5
H9A C9 H9C 109.5
H9B C9 H9C 109.5
Si1 C10 H10A 109.5
Si1 C10 H10B 109.5
H10A C10 H10B 109.5
Si1 C10 H10C 109.5
H10A C10 H10C 109.5
H10B C10 H10C 109.5
C2 C11 H11A 109.5
C2 C11 H11B 109.5
H11A C11 H11B 109.5
C2 C11 H11C 109.5
H11A C11 H11C 109.5
H11B C11 H11C 109.5
C7 C12 H12A 109.5
C7 C12 H12B 109.5
H12A C12 H12B 109.5
C7 C12 H12C 109.5
H12A C12 H12C 109.5
H12B C12 H12C 109.5
C3 O1 C7 104.2(3)
C3 O2 H2A 109.5
C9 Si1 C8 107.8(3)
C9 Si1 C10 107.2(3)
C8 Si1 C10 106.7(3)
C9 Si1 C1 107.2(2)
C8 Si1 C1 118.7(2)
C10 Si1 C1 108.6(2)

loop_
_geom_bond_atom_site_label_1
_geom_bond_atom_site_label_2
_geom_bond_distance
C1 C7 1.554(6)
C1 C2 1.566(6)
C1 Si1 1.900(4)
C1 H1 1.0000
C2 C11 1.529(6)
C2 C3 1.543(6)
C2 H2 1.0000
C3 O2 1.391(5)
C3 O1 1.456(5)
C3 C4 1.512(6)
C4 C5 1.527(6)
C4 H4A 0.9900
C4 H4B 0.9900
C5 C6 1.537(6)
C5 H5A 0.9900
C5 H5B 0.9900
C6 C7 1.525(6)
C6 H6A 0.9900
C6 H6B 0.9900
C7 O1 1.459(5)
C7 C12 1.524(6)
C8 Si1 1.875(5)
C8 H8A 0.9800
C8 H8B 0.9800
C8 H8C 0.9800
C9 Si1 1.867(6)
C9 H9A 0.9800
C9 H9B 0.9800
C9 H9C 0.9800
C10 Si1 1.874(5)
C10 H10A 0.9800
C10 H10B 0.9800
C10 H10C 0.9800
C11 H11A 0.9800
C11 H11B 0.9800
C11 H11C 0.9800
C12 H12A 0.9800
C12 H12B 0.9800
C12 H12C 0.9800
O2 H2A 0.8400

loop_
_geom_hbond_atom_site_label_D
_geom_hbond_atom_site_label_H
_geom_hbond_atom_site_label_A
_geom_hbond_distance_DH
_geom_hbond_distance_HA
_geom_hbond_distance_DA
_geom_hbond_angle_DHA
_geom_hbond_site_symmetry_A
O2 H2A O1 0.84 2.00 2.826(4) 166.0 3_656

loop_
_geom_torsion_atom_site_label_1
_geom_torsion_atom_site_label_2
_geom_torsion_atom_site_label_3
_geom_torsion_atom_site_label_4
_geom_torsion
C7 C1 C2 C11 128.2(4)
Si1 C1 C2 C11 -12.1(6)
C7 C1 C2 C3 0.4(4)
Si1 C1 C2 C3 -139.9(3)
C11 C2 C3 O2 85.3(5)
C1 C2 C3 O2 -142.9(4)
C11 C2 C3 O1 -160.1(4)
C1 C2 C3 O1 -28.3(4)
C11 C2 C3 C4 -43.6(5)
C1 C2 C3 C4 88.2(4)
O2 C3 C4 C5 178.9(4)
O1 C3 C4 C5 59.3(5)
C2 C3 C4 C5 -54.3(5)
C3 C4 C5 C6 -42.6(5)
C4 C5 C6 C7 42.0(5)
C5 C6 C7 O1 -58.2(5)
C5 C6 C7 C12 -173.7(4)
C5 C6 C7 C1 54.7(5)
C2 C1 C7 O1 27.6(4)
Si1 C1 C7 O1 168.1(3)
C2 C1 C7 C12 141.2(4)
Si1 C1 C7 C12 -78.2(4)
C2 C1 C7 C6 -88.3(4)
Si1 C1 C7 C6 52.3(5)
O2 C3 O1 C7 162.9(3)
C4 C3 O1 C7 -74.6(4)
C2 C3 O1 C7 48.1(4)
C12 C7 O1 C3 -167.0(3)
C6 C7 O1 C3 74.0(4)
C1 C7 O1 C3 -47.7(4)
C7 C1 Si1 C9 166.6(3)
C2 C1 Si1 C9 -59.8(4)
C7 C1 Si1 C8 -71.1(4)
C2 C1 Si1 C8 62.5(4)
C7 C1 Si1 C10 51.0(4)
C2 C1 Si1 C10 -175.4(3)
